data_7034493
loop_
_publ_author_name
'Zhang, Xue-Jing'
'Liu, Ke'
'Bing, Yan-Min'
'Xu, Na'
'Shi, Wei'
'Cheng, Peng'

_publ_section_title
;
 An unusual three-dimensional Dy-Cd2 framework exhibiting single-ion
 magnet behavior.
;
_journal_issue 17
_journal_name_full 'Dalton transactions (Cambridge, England : 2003)'
_journal_page_first 7757
_journal_page_last 7760
_journal_paper_doi 10.1039/c5dt00721f
_journal_volume 44
_journal_year 2015
_chemical_formula_sum 'C20 H25 Cd2 Cl2 N6 O16 Tb'
_chemical_formula_weight 1060.08
_chemical_name_systematic
; 
 ? 
;
_space_group_IT_number 9
_symmetry_cell_setting monoclinic
_symmetry_space_group_name_Hall 'C -2yc'
_symmetry_space_group_name_H-M 'C 1 c 1'
_atom_sites_solution_hydrogens geom
_atom_sites_solution_primary direct
_atom_sites_solution_secondary difmap
_audit_block_doi 10.5517/cc13p6bb
_audit_creation_method SHELXL-97
_audit_update_record
;
2015-03-02 deposited with the CCDC.
2015-03-19 downloaded from the CCDC.
;
_cell_angle_alpha 90.00
_cell_angle_beta 98.856(4)
_cell_angle_gamma 90.00
_cell_formula_units_Z 4
_cell_length_a 12.5247(5)
_cell_length_b 32.2184(16)
_cell_length_c 7.6101(5)
_cell_measurement_reflns_used 3796
_cell_measurement_temperature 130.65(10)
_cell_measurement_theta_max 28.7920
_cell_measurement_theta_min 3.7360
_cell_volume 3034.3(3)
_computing_cell_refinement
'CrysAlisPro, Agilent Technologies, Version 1.171.36.32 (release 02-08-2013 CrysAlis171 .NET) (compiled Aug  2 2013,16:46:58)'
_computing_data_collection
'CrysAlisPro, Agilent Technologies, Version 1.171.36.32 (release 02-08-2013 CrysAlis171 .NET) (compiled Aug  2 2013,16:46:58)'
_computing_data_reduction
'CrysAlisPro, Agilent Technologies, Version 1.171.36.32 (release 02-08-2013 CrysAlis171 .NET) (compiled Aug  2 2013,16:46:58)'
_computing_molecular_graphics 'Olex2 (Dolomanov et al., 2009)'
_computing_publication_material 'Olex2 (Dolomanov et al., 2009)'
_computing_structure_refinement 'SHELXL-97 (Sheldrick, 1997)'
_computing_structure_solution 'SHELXS-97 (Sheldrick, 1990)'
_diffrn_ambient_temperature 130.65(10)
_diffrn_measured_fraction_theta_full 0.999
_diffrn_measured_fraction_theta_max 0.999
_diffrn_measurement_device_type 'SuperNova, Single source at offset, Eos'
_diffrn_radiation_monochromator graphite
_diffrn_radiation_source 'fine-focus sealed tube'
_diffrn_radiation_type MoK\a
_diffrn_radiation_wavelength 0.71073
_diffrn_reflns_av_R_equivalents 0.0308
_diffrn_reflns_av_unetI/netI 0.0503
_diffrn_reflns_limit_h_max 9
_diffrn_reflns_limit_h_min -14
_diffrn_reflns_limit_k_max 36
_diffrn_reflns_limit_k_min -38
_diffrn_reflns_limit_l_max 8
_diffrn_reflns_limit_l_min -9
_diffrn_reflns_number 5955
_diffrn_reflns_theta_full 25.01
_diffrn_reflns_theta_max 25.01
_diffrn_reflns_theta_min 2.99
_exptl_absorpt_coefficient_mu 3.955
_exptl_absorpt_correction_T_max 0.460
_exptl_absorpt_correction_T_min 0.401
_exptl_absorpt_correction_type multi-scan
_exptl_crystal_colour flavescens
_exptl_crystal_density_diffrn 2.321
_exptl_crystal_density_method 'not measured'
_exptl_crystal_description block
_exptl_crystal_F_000 2040
_exptl_crystal_size_max 0.3
_exptl_crystal_size_mid 0.2
_exptl_crystal_size_min 0.2
_refine_diff_density_max 0.669
_refine_diff_density_min -0.691
_refine_diff_density_rms 0.138
_refine_ls_abs_structure_details 'Flack H D (1983), Acta Cryst. A39, 876-881'
_refine_ls_abs_structure_Flack 0.370(13)
_refine_ls_extinction_method none
_refine_ls_goodness_of_fit_ref 1.027
_refine_ls_hydrogen_treatment mixed
_refine_ls_matrix_type full
_refine_ls_number_parameters 443
_refine_ls_number_reflns 3624
_refine_ls_number_restraints 101
_refine_ls_restrained_S_all 1.013
_refine_ls_R_factor_all 0.0336
_refine_ls_R_factor_gt 0.0321
_refine_ls_shift/su_max 0.001
_refine_ls_shift/su_mean 0.000
_refine_ls_structure_factor_coef Fsqd
_refine_ls_weighting_details 'calc w=1/[\s^2^(Fo^2^)+(0.0001P)^2^+44.6913P] where P=(Fo^2^+2Fc^2^)/3'
_refine_ls_weighting_scheme calc
_refine_ls_wR_factor_gt 0.0673
_refine_ls_wR_factor_ref 0.0683
_reflns_number_gt 3502
_reflns_number_total 3624
_reflns_threshold_expression >2sigma(I)
_cod_data_source_file c5dt00721f2.cif
_cod_data_source_block 1
_cod_depositor_comments 'Adding full bibliography for 7034492--7034493.cif.'
_cod_database_code 7034493

loop_
_symmetry_equiv_pos_as_xyz
'x, y, z'
'x, -y, z+1/2'
'x+1/2, y+1/2, z'
'x+1/2, -y+1/2, z+1/2'

loop_
_atom_site_label
_atom_site_type_symbol
_atom_site_fract_x
_atom_site_fract_y
_atom_site_fract_z
_atom_site_U_iso_or_equiv
_atom_site_adp_type
_atom_site_occupancy
_atom_site_symmetry_multiplicity
_atom_site_calc_flag
_atom_site_refinement_flags
Tb1 Tb 0.97132(4) 0.615009(12) 0.18995(5) 0.00866(10) Uani 1 1 d .
O10 O 0.1316(6) 0.5916(2) 0.0969(10) 0.0098(16) Uani 1 1 d .
O6 O 0.8147(6) 0.5839(2) 0.2760(11) 0.0115(17) Uani 1 1 d .
Cd2 Cd 0.47213(7) 0.550556(17) 0.18983(13) 0.00790(14) Uani 1 1 d .
N1 N 0.5484(7) 0.6021(3) 0.0378(12) 0.0078(18) Uani 1 1 d U
Cd1 Cd 0.07574(6) 0.76239(2) 0.44372(11) 0.01560(17) Uani 1 1 d .
N2 N 0.5753(8) 0.6689(2) -0.0170(14) 0.011(2) Uani 1 1 d .
Cl1 Cl -0.0275(3) 0.73319(7) 0.6643(5) 0.0235(7) Uani 1 1 d .
C18 C 0.2963(8) 0.6195(3) 0.2537(14) 0.007(2) Uani 1 1 d U
C2 C 0.6500(8) 0.6119(3) 0.1157(15) 0.009(2) Uani 1 1 d U
C17 C 0.2735(9) 0.6597(3) 0.2969(16) 0.007(2) Uani 1 1 d .
C11 C 0.7101(9) 0.6168(3) 0.6667(17) 0.017(3) Uani 1 1 d .
H11 H 0.7459 0.5932 0.7152 0.020 Uiso 1 1 calc R
C3 C 0.6672(9) 0.6536(3) 0.0814(16) 0.011(2) Uani 1 1 d U
C16 C 0.4433(8) 0.6444(3) 0.4005(14) 0.010(2) Uani 1 1 d U
C8 C 0.2432(10) 0.6081(4) -0.3158(16) 0.018(3) Uani 1 1 d .
H8 H 0.2123 0.5856 -0.3811 0.021 Uiso 1 1 calc R
C5 C 0.5068(8) 0.6371(3) -0.0395(14) 0.007(2) Uani 1 1 d U
C4 C 0.7582(8) 0.6830(3) 0.1390(14) 0.011(2) Uani 1 1 d .
C1 C 0.7148(8) 0.5808(3) 0.2278(14) 0.008(2) Uani 1 1 d U
N4 N 0.7632(8) 0.6528(3) 0.6802(14) 0.021(2) Uani 1 1 d .
N3 N 0.1835(8) 0.6419(3) -0.3099(14) 0.024(2) Uani 1 1 d .
C19 C 0.2303(9) 0.5860(3) 0.1447(15) 0.011(2) Uani 1 1 d U
C12 C 0.7135(9) 0.6865(3) 0.6015(16) 0.017(3) Uani 1 1 d .
H12 H 0.7499 0.7117 0.6134 0.021 Uiso 1 1 calc R
C6 C 0.3975(8) 0.6394(3) -0.1344(14) 0.009(2) Uani 1 1 d U
C15 C 0.5551(8) 0.6482(3) 0.4953(14) 0.009(2) Uani 1 1 d U
C9 C 0.2275(10) 0.6746(4) -0.2194(17) 0.020(3) Uani 1 1 d .
H9 H 0.1854 0.6982 -0.2120 0.023 Uiso 1 1 calc R
O8 O 0.6615(6) 0.5491(2) 0.2728(11) 0.0130(17) Uani 1 1 d .
O13 O -0.0460(7) 0.7510(2) 0.1775(13) 0.0219(18) Uani 1 1 d .
H13A H -0.0413 0.7239 0.1317 0.033 Uiso 1 1 d R
H13B H -0.1194 0.7544 0.1890 0.033 Uiso 1 1 d R
C13 C 0.6096(8) 0.6854(3) 0.5027(15) 0.012(2) Uani 1 1 d .
H13 H 0.5787 0.7089 0.4444 0.015 Uiso 1 1 calc R
C7 C 0.3501(9) 0.6043(4) -0.2295(16) 0.016(3) Uani 1 1 d .
H7 H 0.3885 0.5797 -0.2344 0.019 Uiso 1 1 calc R
O5 O 0.7394(6) 0.7213(2) 0.1260(11) 0.0186(18) Uani 1 1 d .
C10 C 0.3332(9) 0.6748(3) -0.1363(16) 0.014(3) Uani 1 1 d .
H10 H 0.3623 0.6989 -0.0807 0.017 Uiso 1 1 calc R
C14 C 0.6061(9) 0.6130(3) 0.5853(16) 0.015(3) Uani 1 1 d .
H14 H 0.5691 0.5880 0.5882 0.019 Uiso 1 1 calc R
O7 O 0.9031(7) 0.5625(3) -0.0171(12) 0.025(2) Uani 1 1 d .
H7A H 0.8839 0.5363 0.0209 0.038 Uiso 1 1 d R
H7B H 0.8372 0.5723 0.0051 0.038 Uiso 1 1 d R
N5 N 0.3686(8) 0.6742(3) 0.3897(13) 0.013(2) Uani 1 1 d U
H5 H 0.3786 0.6987 0.4340 0.015 Uiso 1 1 calc R
O2 O 0.9845(6) 0.6382(3) 0.4896(10) 0.0204(19) Uani 1 1 d .
H2A H 0.9522 0.6665 0.5159 0.031 Uiso 1 1 d R
H2B H 1.0570 0.6390 0.5732 0.031 Uiso 1 1 d R
N6 N 0.4026(7) 0.6103(2) 0.3175(12) 0.0089(19) Uani 1 1 d U
C20 C 0.1756(9) 0.6869(3) 0.2727(15) 0.010(2) Uani 1 1 d U
Cl2 Cl 0.4578(2) 0.48724(7) -0.0112(4) 0.0194(6) Uani 1 1 d .
O12 O 0.1956(6) 0.7233(2) 0.3326(12) 0.022(2) Uani 1 1 d U
O14 O 0.7720(7) 0.4969(2) 0.0478(13) 0.021(2) Uani 1 1 d .
H14A H 0.729(10) 0.512(4) 0.098(18) 0.031 Uiso 1 1 d .
H14B H 0.730(10) 0.475(4) -0.025(17) 0.031 Uiso 1 1 d .
O3 O 0.9549(6) 0.6443(3) -0.1003(11) 0.0216(19) Uani 1 1 d U
H3A H 0.9699 0.6701 -0.0526 0.032 Uiso 1 1 d R
H3B H 1.0081 0.6368 -0.1690 0.032 Uiso 1 1 d R
O15 O 0.9717(9) 0.5372(2) 0.6798(14) 0.0267(16) Uani 1 1 d G
H15A H 1.0206 0.5313 0.7668 0.040 Uiso 1 1 d GD
H15B H 0.9154 0.5234 0.6912 0.040 Uiso 1 1 d GD
O4 O 0.8512(6) 0.6688(2) 0.1991(12) 0.0130(18) Uani 1 1 d U
O11 O 0.0868(6) 0.6740(2) 0.2048(12) 0.021(2) Uani 1 1 d .
O9 O 0.2818(6) 0.5541(2) 0.1082(11) 0.0108(17) Uani 1 1 d .
O1 O 1.0463(7) 0.5619(2) 0.3846(11) 0.022(2) Uani 1 1 d .
H1A H 1.0016 0.5522 0.4747 0.033 Uiso 1 1 d RD
H1B H 1.0605 0.5368 0.3224 0.033 Uiso 1 1 d R
O16 O 0.1755(7) 0.5034(3) -0.1701(13) 0.020(2) Uani 1 1 d .
H16A H 0.226(7) 0.499(4) -0.201(19) 0.030 Uiso 1 1 d .
H16B H 0.211(10) 0.515(3) -0.064(17) 0.030 Uiso 1 1 d .

loop_
_atom_site_aniso_label
_atom_site_aniso_U_11
_atom_site_aniso_U_22
_atom_site_aniso_U_33
_atom_site_aniso_U_23
_atom_site_aniso_U_13
_atom_site_aniso_U_12
Tb1 0.00546(19) 0.00942(19) 0.0110(2) -0.0005(3) 0.00082(15) 0.0004(2)
O10 0.006(4) 0.008(3) 0.017(5) -0.005(3) 0.004(3) -0.002(3)
O6 0.010(4) 0.006(3) 0.018(5) 0.004(3) 0.001(3) 0.003(3)
Cd2 0.0061(3) 0.0058(3) 0.0121(3) -0.0001(4) 0.0022(2) -0.0002(4)
N1 0.009(3) 0.007(3) 0.008(4) 0.003(3) 0.003(3) 0.001(3)
Cd1 0.0102(3) 0.0097(3) 0.0266(5) -0.0041(3) 0.0019(3) 0.0001(3)
N2 0.009(5) 0.005(4) 0.018(6) 0.001(4) 0.002(4) 0.001(4)
Cl1 0.0171(12) 0.0182(12) 0.036(2) 0.0015(14) 0.0061(12) -0.0034(14)
C18 0.007(2) 0.007(2) 0.007(2) 0.0001(10) 0.0014(11) -0.0003(10)
C2 0.009(2) 0.009(2) 0.009(2) -0.0003(10) 0.0015(11) -0.0001(10)
C17 0.008(5) 0.008(4) 0.007(6) 0.001(4) 0.006(4) 0.001(4)
C11 0.009(6) 0.019(6) 0.023(7) -0.002(5) 0.002(5) 0.008(4)
C3 0.010(5) 0.011(5) 0.014(6) 0.000(4) 0.002(4) 0.003(4)
C16 0.012(5) 0.007(4) 0.013(5) 0.001(4) 0.006(4) -0.005(4)
C8 0.021(6) 0.024(6) 0.009(7) -0.002(5) 0.004(5) -0.002(5)
C5 0.008(4) 0.004(4) 0.009(4) -0.004(3) 0.003(3) -0.001(3)
C4 0.010(5) 0.016(6) 0.007(6) 0.002(4) 0.007(4) 0.003(4)
C1 0.010(5) 0.011(4) 0.003(5) -0.004(4) 0.003(4) -0.006(4)
N4 0.011(5) 0.026(5) 0.025(6) 0.002(5) -0.003(4) -0.008(4)
N3 0.017(5) 0.033(6) 0.023(6) 0.004(5) -0.001(4) -0.014(5)
C19 0.010(4) 0.013(4) 0.010(4) 0.003(3) 0.004(3) -0.002(3)
C12 0.015(6) 0.015(6) 0.024(8) 0.003(5) 0.010(5) -0.002(5)
C6 0.010(4) 0.010(4) 0.008(4) 0.004(3) 0.004(3) 0.000(3)
C15 0.009(2) 0.009(2) 0.009(2) -0.0007(10) 0.0015(11) 0.0003(10)
C9 0.015(6) 0.023(6) 0.020(7) 0.010(5) -0.002(5) 0.006(5)
O8 0.006(4) 0.014(4) 0.018(5) -0.001(3) -0.001(3) -0.005(3)
O13 0.018(5) 0.017(3) 0.031(5) -0.009(4) 0.006(4) -0.002(3)
C13 0.005(5) 0.020(6) 0.012(6) -0.003(5) 0.001(4) -0.006(4)
C7 0.016(6) 0.013(5) 0.016(7) 0.009(5) -0.003(5) -0.006(5)
O5 0.010(4) 0.010(4) 0.033(5) 0.001(3) -0.004(3) 0.000(3)
C10 0.014(6) 0.007(5) 0.022(7) 0.000(5) 0.004(5) -0.002(4)
C14 0.013(6) 0.018(6) 0.017(7) -0.005(5) 0.007(5) 0.002(4)
O7 0.028(5) 0.026(5) 0.025(6) -0.006(4) 0.013(4) -0.010(4)
N5 0.012(5) 0.011(4) 0.015(6) -0.005(4) 0.003(4) 0.002(4)
O2 0.014(4) 0.036(5) 0.011(4) -0.010(4) -0.001(3) 0.002(3)
N6 0.008(4) 0.006(4) 0.013(5) 0.002(3) 0.003(3) 0.001(3)
C20 0.009(4) 0.009(4) 0.013(4) 0.005(3) 0.001(3) 0.001(3)
Cl2 0.0270(14) 0.0137(12) 0.0180(15) -0.0069(10) 0.0056(11) 0.0015(11)
O12 0.016(4) 0.009(3) 0.040(5) -0.004(3) 0.001(4) 0.001(3)
O14 0.025(5) 0.010(4) 0.029(6) -0.013(4) 0.006(4) 0.000(4)
O3 0.021(2) 0.022(2) 0.022(2) 0.0005(10) 0.0032(10) 0.0000(10)
O15 0.029(4) 0.037(4) 0.014(4) -0.009(5) 0.005(3) -0.003(5)
O4 0.007(4) 0.009(4) 0.021(5) -0.006(3) -0.003(3) -0.004(3)
O11 0.011(4) 0.019(4) 0.030(6) -0.009(4) -0.002(4) 0.000(3)
O9 0.012(4) 0.005(3) 0.017(5) -0.004(3) 0.007(3) -0.001(3)
O1 0.021(5) 0.024(4) 0.023(6) 0.008(4) 0.012(4) 0.005(4)
O16 0.013(4) 0.021(5) 0.026(6) -0.008(4) 0.006(4) -0.002(4)

loop_
_atom_type_symbol
_atom_type_description
_atom_type_scat_dispersion_real
_atom_type_scat_dispersion_imag
_atom_type_scat_source
C C 0.0033 0.0016 'International Tables Vol C Tables 4.2.6.8 and 6.1.1.4'
H H 0.0000 0.0000 'International Tables Vol C Tables 4.2.6.8 and 6.1.1.4'
Cd Cd -0.8075 1.2024 'International Tables Vol C Tables 4.2.6.8 and 6.1.1.4'
Cl Cl 0.1484 0.1585 'International Tables Vol C Tables 4.2.6.8 and 6.1.1.4'
N N 0.0061 0.0033 'International Tables Vol C Tables 4.2.6.8 and 6.1.1.4'
O O 0.0106 0.0060 'International Tables Vol C Tables 4.2.6.8 and 6.1.1.4'
Tb Tb -0.1723 4.1537 'International Tables Vol C Tables 4.2.6.8 and 6.1.1.4'

loop_
_geom_angle_atom_site_label_1
_geom_angle_atom_site_label_2
_geom_angle_atom_site_label_3
_geom_angle
_geom_angle_site_symmetry_1
_geom_angle_site_symmetry_3
O4 Tb1 O10 147.4(3) . 1_655
O4 Tb1 O1 136.5(3) . .
O10 Tb1 O1 71.4(3) 1_655 .
O4 Tb1 O7 112.7(3) . .
O10 Tb1 O7 79.0(3) 1_655 .
O1 Tb1 O7 88.1(2) . .
O4 Tb1 O11 78.1(2) . 1_655
O10 Tb1 O11 74.3(3) 1_655 1_655
O1 Tb1 O11 111.6(3) . 1_655
O7 Tb1 O11 138.8(3) . 1_655
O4 Tb1 O2 71.6(3) . .
O10 Tb1 O2 116.9(3) 1_655 .
O1 Tb1 O2 70.4(3) . .
O7 Tb1 O2 145.3(3) . .
O11 Tb1 O2 75.6(3) 1_655 .
O4 Tb1 O3 76.5(3) . .
O10 Tb1 O3 78.7(3) 1_655 .
O1 Tb1 O3 147.0(3) . .
O7 Tb1 O3 72.4(3) . .
O11 Tb1 O3 72.1(3) 1_655 .
O2 Tb1 O3 138.3(2) . .
O4 Tb1 O6 74.8(2) . .
O10 Tb1 O6 136.4(2) 1_655 .
O1 Tb1 O6 77.8(3) . .
O7 Tb1 O6 69.9(3) . .
O11 Tb1 O6 147.4(3) 1_655 .
O2 Tb1 O6 78.9(3) . .
O3 Tb1 O6 117.7(3) . .
C19 O10 Tb1 144.2(7) . 1_455
C1 O6 Tb1 141.3(7) . .
N1 Cd2 O8 70.9(3) . .
N1 Cd2 O9 108.1(3) . .
O8 Cd2 O9 178.3(2) . .
N1 Cd2 N6 80.1(3) . .
O8 Cd2 N6 108.8(3) . .
O9 Cd2 N6 69.6(3) . .
N1 Cd2 Cl2 105.8(2) . .
O8 Cd2 Cl2 96.94(19) . .
O9 Cd2 Cl2 84.61(18) . .
N6 Cd2 Cl2 154.0(2) . .
N1 Cd2 Cl2 149.3(2) . 2_565
O8 Cd2 Cl2 87.6(2) . 2_565
O9 Cd2 Cl2 92.9(2) . 2_565
N6 Cd2 Cl2 86.7(2) . 2_565
Cl2 Cd2 Cl2 98.18(3) . 2_565
C5 N1 C2 105.7(8) . .
C5 N1 Cd2 131.4(6) . .
C2 N1 Cd2 112.4(7) . .
O12 Cd1 N2 128.9(3) . 4_465
O12 Cd1 O5 76.8(3) . 4_465
N2 Cd1 O5 73.7(3) 4_465 4_465
O12 Cd1 O13 88.3(3) . .
N2 Cd1 O13 104.7(3) 4_465 .
O5 Cd1 O13 158.0(3) 4_465 .
O12 Cd1 Cl1 120.0(2) . .
N2 Cd1 Cl1 106.0(3) 4_465 .
O5 Cd1 Cl1 100.7(2) 4_465 .
O13 Cd1 Cl1 100.8(2) . .
C5 N2 C3 105.4(8) . .
C5 N2 Cd1 139.5(8) . 4_564
C3 N2 Cd1 114.3(7) . 4_564
C17 C18 N6 110.1(9) . .
C17 C18 C19 132.9(10) . .
N6 C18 C19 116.9(8) . .
N1 C2 C3 107.7(9) . .
N1 C2 C1 119.4(9) . .
C3 C2 C1 132.6(10) . .
N5 C17 C18 104.4(9) . .
N5 C17 C20 119.6(9) . .
C18 C17 C20 135.9(11) . .
N4 C11 C14 123.0(11) . .
N2 C3 C2 108.0(10) . .
N2 C3 C4 118.3(9) . .
C2 C3 C4 133.6(11) . .
N6 C16 N5 110.6(9) . .
N6 C16 C15 124.3(9) . .
N5 C16 C15 125.1(10) . .
N3 C8 C7 124.0(11) . .
N2 C5 N1 113.1(9) . .
N2 C5 C6 124.5(9) . .
N1 C5 C6 122.3(9) . .
O5 C4 O4 122.2(10) . .
O5 C4 C3 118.3(10) . .
O4 C4 C3 119.5(9) . .
O6 C1 O8 121.2(10) . .
O6 C1 C2 123.4(9) . .
O8 C1 C2 115.3(9) . .
C11 N4 C12 118.5(10) . .
C8 N3 C9 118.5(11) . .
O10 C19 O9 124.5(10) . .
O10 C19 C18 119.2(9) . .
O9 C19 C18 116.2(9) . .
N4 C12 C13 123.2(10) . .
C10 C6 C7 116.8(10) . .
C10 C6 C5 123.1(10) . .
C7 C6 C5 120.2(9) . .
C13 C15 C14 119.5(10) . .
C13 C15 C16 121.2(9) . .
C14 C15 C16 119.3(9) . .
N3 C9 C10 122.2(11) . .
C1 O8 Cd2 116.9(7) . .
C15 C13 C12 117.2(10) . .
C8 C7 C6 117.5(11) . .
C4 O5 Cd1 113.6(7) . 4_564
C9 C10 C6 120.9(10) . .
C11 C14 C15 118.3(10) . .
C16 N5 C17 109.4(9) . .
C16 N6 C18 105.5(8) . .
C16 N6 Cd2 136.5(7) . .
C18 N6 Cd2 115.1(6) . .
O11 C20 O12 125.6(10) . .
O11 C20 C17 121.8(10) . .
O12 C20 C17 112.6(10) . .
Cd2 Cl2 Cd2 153.07(12) . 2_564
C20 O12 Cd1 123.5(7) . .
C4 O4 Tb1 145.9(7) . .
C20 O11 Tb1 142.9(8) . 1_455
C19 O9 Cd2 120.5(7) . .

loop_
_geom_bond_atom_site_label_1
_geom_bond_atom_site_label_2
_geom_bond_distance
_geom_bond_site_symmetry_2
Tb1 O4 2.302(7) .
Tb1 O10 2.354(7) 1_655
Tb1 O1 2.361(8) .
Tb1 O7 2.379(8) .
Tb1 O11 2.380(8) 1_655
Tb1 O2 2.381(8) .
Tb1 O3 2.382(8) .
Tb1 O6 2.383(7) .
O10 C19 1.247(13) .
O10 Tb1 2.354(7) 1_455
O6 C1 1.253(13) .
Cd2 N1 2.312(8) .
Cd2 O8 2.359(7) .
Cd2 O9 2.372(8) .
Cd2 N6 2.380(8) .
Cd2 Cl2 2.540(3) .
Cd2 Cl2 2.611(3) 2_565
N1 C5 1.340(13) .
N1 C2 1.356(13) .
Cd1 O12 2.224(8) .
Cd1 N2 2.235(7) 4_465
Cd1 O5 2.350(7) 4_465
Cd1 O13 2.370(9) .
Cd1 Cl1 2.458(3) .
N2 C5 1.330(13) .
N2 C3 1.364(15) .
N2 Cd1 2.235(7) 4_564
C18 C17 1.376(13) .
C18 N6 1.377(13) .
C18 C19 1.524(15) .
C2 C3 1.394(14) .
C2 C1 1.475(15) .
C17 N5 1.370(15) .
C17 C20 1.496(14) .
C11 N4 1.333(14) .
C11 C14 1.359(17) .
C3 C4 1.495(15) .
C16 N6 1.331(13) .
C16 N5 1.334(13) .
C16 C15 1.478(14) .
C8 N3 1.325(15) .
C8 C7 1.403(16) .
C5 C6 1.448(14) .
C4 O5 1.258(12) .
C4 O4 1.270(13) .
C1 O8 1.294(12) .
N4 C12 1.345(15) .
N3 C9 1.332(16) .
C19 O9 1.266(13) .
C12 C13 1.399(16) .
C6 C10 1.396(14) .
C6 C7 1.422(15) .
C15 C13 1.377(14) .
C15 C14 1.424(15) .
C9 C10 1.377(16) .
O5 Cd1 2.350(7) 4_564
C20 O11 1.224(13) .
C20 O12 1.269(13) .
Cl2 Cd2 2.611(3) 2_564
O11 Tb1 2.380(8) 1_455
